data_4086067
loop_
_publ_author_name
'Hoeck, J.'
'Jacobsen, H.'
'Fox, T.'
'Schmalle, H.W.'
'Artus, G.R.J.'
'Berke, H.'
'Baeth, F.'
'Amor, J.I.'

_publ_section_title
;
 Synthesis and insertion behaviour of
 carbonylhydridonitrosyltris(trimethylphosphine)tungsten(0)
;
_journal_name_full Organometallics
_journal_page_first 1533
_journal_page_last 1544
_journal_volume 20
_journal_year 2001
_chemical_formula_sum 'C15 H28 Fe N O7 P3 W'
_chemical_name_systematic 'W (C O) (N O) (P (C H3)3)3 ((O C H) Fe (C O)4)'
_space_group_IT_number 61
_symmetry_space_group_name_Hall '-P 2ac 2ab'
_symmetry_space_group_name_H-M 'P b c a'
_cell_angle_alpha 90
_cell_angle_beta 90
_cell_angle_gamma 90
_cell_formula_units_Z 8
_cell_length_a 13.681
_cell_length_b 12.6325
_cell_length_c 29.4236
_cell_volume 5085.141
_citation_journal_id_ASTM ORGND7
_cod_data_source_file Hoeck_ORGND7_2001_629.cif
_cod_data_source_block C15H28Fe1N1O7P3W1
_cod_original_cell_volume 5085.14
_cod_original_formula_sum 'C15 H28 Fe1 N1 O7 P3 W1'
_cod_database_code 4086067

loop_
_symmetry_equiv_pos_as_xyz
x,y,z
-x+1/2,-y,z+1/2
x+1/2,-y+1/2,-z
-x,y+1/2,-z+1/2
-x,-y,-z
x-1/2,y,-z-1/2
-x-1/2,y-1/2,z
x,-y-1/2,z-1/2

loop_
_atom_site_label
_atom_site_type_symbol
_atom_site_fract_x
_atom_site_fract_y
_atom_site_fract_z
_atom_site_occupancy
_atom_site_U_iso_or_equiv
C14 C+2 0.039 0.8393 0.4667 1 0.0
C11 C+2 -0.0373 0.5955 0.2508 1 0.0
C7 C+2 0.2026 0.4764 0.4053 1 0.0
P3 P+3 0.09316 0.72382 0.44552 1 0.0
H6 H-1 -0.0224 0.4396 0.3805 1 0.0
H14 H-1 -0.089 0.5627 0.269 1 0.0
P1 P+3 0.1219 0.52482 0.35913 1 0.0
H24 H-1 0.0728 0.9012 0.4542 1 0.0
H12 H-1 -0.0862 0.8605 0.2798 1 0.0
C13 C+2 0.2281 0.7256 0.4667 1 0.0
H15 H-1 0.0149 0.5439 0.2454 1 0.0
O2 O-2 0.3042 0.7416 0.33869 1 0.0
W1 W 0.074012 0.705944 0.360818 1 0.0
C1 C+2 0.0446 0.8503 0.3573 1 0.0
H9 H-1 0.2717 0.5388 0.3182 1 0.0
H10 H-1 0.1835 0.5198 0.2834 1 0.0
H13 H-1 -0.1528 0.7603 0.2919 1 0.0
C3 C+2 -0.2996 0.7541 0.3953 1 0.0
H17 H-1 0.1613 0.6994 0.2393 1 0.0
H2 H-1 0.1674 0.4789 0.4343 1 0.0
O3 O-2 -0.0909 0.6767 0.37481 1 0.0
C4 C+2 -0.2811 0.5528 0.4454 1 0.0
C2 C+2 -0.1549 0.6267 0.3903 1 0.0
H19 H-1 0.0816 0.7625 0.2102 1 0.0
H22 H-1 0.2299 0.7477 0.4986 1 0.0
H23 H-1 -0.0299 0.8413 0.4577 1 0.0
C12 C+2 0.1089 0.7523 0.2406 1 0.0
C5 C+2 -0.4471 0.6252 0.4037 1 0.0
H5 H-1 -0.0156 0.4464 0.3263 1 0.0
H18 H-1 0.1354 0.8195 0.2518 1 0.0
O1 O-2 0.0318 0.9328 0.35297 1 0.0
H21 H-1 0.2562 0.6546 0.4638 1 0.0
H1 H-1 -0.1291 0.5658 0.405 1 0.0
C8 C+2 0.021 0.4319 0.3543 1 0.0
H28 H-1 -0.0415 0.6381 0.476 1 0.0
H16 H-1 -0.0644 0.6188 0.2216 1 0.0
C6 C+2 -0.3027 0.5602 0.3443 1 0.0
H4 H-1 0.2223 0.4033 0.3989 1 0.0
N1 N+3 0.2115 0.7293 0.34764 1 0.0
H25 H-1 0.0438 0.8399 0.4999 1 0.0
P2 P+3 0.01048 0.70518 0.28008 1 0.0
H3 H-1 0.2609 0.5213 0.4072 1 0.0
O7 O-2 -0.2946 0.518 0.31056 1 0.0
C15 C+2 0.0284 0.6365 0.4833 1 0.0
Fe1 Fe -0.30447 0.6275 0.39622 1 0.0
O6 O-2 0.0357 1.1256 0.4092 1 0.0
H11 H-1 -0.1219 0.7823 0.2403 1 0.0
H27 H-1 0.0532 0.5642 0.4796 1 0.0
H20 H-1 0.2661 0.7755 0.4483 1 0.0
H7 H-1 0.0467 0.3595 0.3533 1 0.0
O4 O-2 -0.2936 0.8378 0.3958 1 0.0
C10 C+2 -0.1007 0.7866 0.2721 1 0.0
H8 H-1 0.2272 0.4226 0.3118 1 0.0
O5 O-2 -0.2657 0.505 0.4764 1 0.0
H26 H-1 0.0383 0.6596 0.5147 1 0.0
C9 C+2 0.2118 0.4984 0.3126 1 0.0
